data_7027304
loop_
_publ_author_name
'Thu\'ery, Pierre'
'Nierlich, Martine'
'Baldwin, Bruce W.'
'Komatsuzaki, Nobuko'
'Hirose, Takuji'

_publ_section_title
;
 A metal-organic molecular box obtained from self-assembling around uranyl
 ions
;
_journal_issue 7
_journal_name_full 'Journal of the Chemical Society, Dalton Transactions'
_journal_page_first 1047
_journal_paper_doi 10.1039/a900845d
_journal_year 1999
_chemical_formula_moiety
;
U8O16, C184 H240 O48, O8, C48 H128 N8, C5 H5 Cl15, H32 O16,
C6 H24 O6
;
_chemical_formula_sum 'C243 H429 Cl15 N8 O94 U8'
_chemical_formula_weight 7402.93
_space_group_IT_number 14
_symmetry_cell_setting monoclinic
_symmetry_space_group_name_Hall '-P 2yn'
_symmetry_space_group_name_H-M 'P 1 21/n 1'
_atom_sites_solution_hydrogens geom
_atom_sites_solution_primary direct
_atom_sites_solution_secondary difmap
_audit_creation_method SHELXL
_cell_angle_alpha 90.00
_cell_angle_beta 96.882(4)
_cell_angle_gamma 90.00
_cell_formula_units_Z 4
_cell_length_a 28.2861(13)
_cell_length_b 40.881(3)
_cell_length_c 29.318(2)
_cell_measurement_temperature 123(2)
_cell_volume 33658(4)
_computing_cell_refinement 'HKL package (Otwinowski & Minor, 1997)'
_computing_data_collection 'Kappa-CCD software (Nonius, 1997)'
_computing_data_reduction 'HKL package (Otwinowski & Minor, 1997)'
_computing_molecular_graphics
;
SHELXTL (Sheldrick, 1997) and PLUTON (Spek, 1998)
;
_computing_publication_material 'SHELXTL (Sheldrick, 1997)'
_computing_structure_refinement 'SHELXL-93 (Sheldrick, 1993)'
_computing_structure_solution 'SHELXS-86 (Sheldrick, 1990)'
_diffrn_ambient_temperature 123(2)
_diffrn_measurement_device 'Nonius Kappa-CCD'
_diffrn_measurement_method '\f scans'
_diffrn_radiation_monochromator graphite
_diffrn_radiation_source 'fine-focus sealed tube'
_diffrn_radiation_type MoK\a
_diffrn_radiation_wavelength 0.71073
_diffrn_reflns_av_R_equivalents 0.1228
_diffrn_reflns_av_sigmaI/netI 0.2117
_diffrn_reflns_limit_h_max 26
_diffrn_reflns_limit_h_min -26
_diffrn_reflns_limit_k_max 39
_diffrn_reflns_limit_k_min -40
_diffrn_reflns_limit_l_max 29
_diffrn_reflns_limit_l_min -29
_diffrn_reflns_number 82376
_diffrn_reflns_theta_max 20.82
_diffrn_reflns_theta_min 2.05
_diffrn_standards_decay_% none
_exptl_absorpt_coefficient_mu 4.027
_exptl_absorpt_correction_T_max 0.35
_exptl_absorpt_correction_T_min 0.30
_exptl_absorpt_correction_type 'empirical (MULABS, Spek, 1998)'
_exptl_crystal_colour 'Translucent intense yellow'
_exptl_crystal_density_diffrn 1.461
_exptl_crystal_density_meas ?
_exptl_crystal_description Platelet
_exptl_crystal_F_000 14744
_exptl_crystal_size_max 0.40
_exptl_crystal_size_mid 0.20
_exptl_crystal_size_min 0.15
_refine_diff_density_max 1.206
_refine_diff_density_min -0.663
_refine_ls_extinction_method none
_refine_ls_goodness_of_fit_all 1.623
_refine_ls_hydrogen_treatment 'not included'
_refine_ls_matrix_type full
_refine_ls_number_parameters 1393
_refine_ls_number_reflns 29482
_refine_ls_number_restraints 152
_refine_ls_R_factor_obs 0.1465
_refine_ls_shift/esd_max 0.026
_refine_ls_shift/esd_mean 0.008
_refine_ls_structure_factor_coef Fsqd
_refine_ls_weighting_details 'w=1/[\s^2^(Fo^2^)+(0.0848P)^2^] where P=(Fo^2^+2Fc^2^)/3'
_refine_ls_weighting_scheme calc
_refine_ls_wR_factor_obs 0.2823
_reflns_number_observed 11677
_reflns_number_total 30229
_reflns_observed_criterion >2sigma(I)
_cod_data_source_file 900845dsup1.cif
_cod_data_source_block Box
_cod_depositor_comments
;
The following automatic conversions were performed:

'_exptl_crystal_density_meas' value 'not measured' was changed to '?'
- the value is perceived as not measured.

Automatic conversion script
Id: cif_fix_values 3008 2015-01-20 13:52:24Z robertas 

The following automatic conversions were performed:

'_refine_ls_weighting_scheme' value 'calc
w=1/[\s^2^(Fo^2^)+(0.0848P)^2^] where P=(Fo^2^+2Fc^2^)/3' was changed
to 'calc'. New tag '_refine_ls_weighting_details' was created. The
value of the new tag was set to 'w=1/[\s^2^(Fo^2^)+(0.0848P)^2^]
where P=(Fo^2^+2Fc^2^)/3'.

Automatic conversion script
Id: cif_fix_values 3143 2015-03-26 13:38:13Z robertas 
;
_cod_original_cell_volume 33657(4)
_cod_original_sg_symbol_H-M P2(1)/n
_cod_database_code 7027304

loop_
_symmetry_equiv_pos_as_xyz
'x, y, z'
'-x+1/2, y+1/2, -z+1/2'
'-x, -y, -z'
'x-1/2, -y-1/2, z-1/2'

loop_
_atom_site_aniso_label
_atom_site_aniso_U_11
_atom_site_aniso_U_22
_atom_site_aniso_U_33
_atom_site_aniso_U_23
_atom_site_aniso_U_13
_atom_site_aniso_U_12
U1 0.0638(7) 0.0582(8) 0.0580(9) -0.0045(7) 0.0051(6) 0.0050(6)
O1 0.058(10) 0.118(16) 0.040(12) 0.026(11) -0.007(9) 0.011(10)
U2 0.0642(7) 0.0632(8) 0.0503(9) -0.0026(7) 0.0101(6) -0.0014(6)
U3 0.0873(9) 0.0765(10) 0.0745(11) -0.0024(8) 0.0206(9) 0.0159(7)
O3 0.096(12) 0.040(11) 0.110(16) -0.055(12) -0.018(12) 0.024(9)
U4 0.0690(8) 0.0645(9) 0.0724(10) -0.0171(7) 0.0107(7) 0.0043(6)
O4 0.056(10) 0.092(14) 0.045(12) 0.002(10) 0.017(9) -0.004(9)
U5 0.0788(8) 0.0895(10) 0.0686(10) -0.0010(8) 0.0253(8) -0.0012(7)
O5 0.093(13) 0.112(17) 0.087(17) -0.035(13) 0.008(13) 0.047(12)
U6 0.0760(8) 0.0809(10) 0.0796(11) -0.0137(8) 0.0233(7) 0.0053(7)
O6 0.100(14) 0.114(18) 0.105(19) -0.007(14) 0.018(14) -0.007(13)
U7 0.0754(8) 0.0743(10) 0.0710(11) -0.0171(8) 0.0127(8) 0.0014(7)
O7 0.051(10) 0.094(14) 0.051(12) -0.031(11) -0.030(9) -0.011(9)
U8 0.0833(8) 0.0775(10) 0.0637(10) -0.0122(8) 0.0120(8) 0.0152(7)
O8 0.070(11) 0.068(13) 0.087(15) -0.003(11) 0.025(11) 0.031(9)
O9 0.067(11) 0.132(19) 0.078(16) 0.001(14) -0.013(12) -0.017(11)
O10 0.138(16) 0.096(15) 0.107(17) 0.055(14) 0.080(14) 0.029(12)
O11 0.067(10) 0.093(15) 0.058(13) -0.009(11) 0.013(9) 0.004(9)
O12 0.138(15) 0.040(12) 0.095(16) -0.016(11) 0.030(14) 0.006(10)
O13 0.185(23) 0.077(17) 0.217(30) 0.010(18) 0.131(23) 0.025(16)
O14 0.105(13) 0.099(15) 0.032(13) -0.026(11) -0.020(10) 0.025(11)
O15 0.073(12) 0.133(19) 0.109(18) 0.001(15) -0.002(12) 0.042(12)
O16 0.093(13) 0.089(15) 0.078(16) -0.017(12) 0.015(12) -0.054(11)
O19 0.116(14) 0.075(15) 0.089(16) 0.008(12) 0.049(13) 0.028(11)
O20 0.071(11) 0.087(14) 0.096(16) -0.025(11) 0.059(11) 0.035(10)
O21 0.067(12) 0.111(17) 0.062(15) -0.001(13) 0.005(11) 0.023(11)
O23 0.105(14) 0.137(19) 0.057(14) -0.036(13) -0.015(10) 0.058(13)
O17 0.096(14) 0.078(15) 0.091(18) -0.008(13) 0.079(14) 0.020(11)
O22 0.095(13) 0.062(13) 0.069(16) 0.025(11) 0.033(12) 0.023(10)
O18 0.059(11) 0.066(13) 0.032(13) 0.003(10) 0.006(9) -0.003(9)
Cl4 0.133(7) 0.140(9) 0.138(9) -0.043(7) 0.009(6) 0.010(6)
Cl5 0.227(10) 0.087(7) 0.198(12) -0.032(7) 0.116(9) 0.006(7)
Cl6 0.160(8) 0.104(7) 0.118(8) -0.024(6) 0.007(6) 0.011(6)
Cl7 0.208(10) 0.175(11) 0.146(11) -0.032(9) 0.028(9) -0.047(9)
Cl8 0.189(10) 0.211(13) 0.170(11) -0.065(10) 0.082(9) -0.025(9)
Cl9 0.144(7) 0.163(10) 0.106(8) -0.026(7) 0.025(6) 0.004(6)

loop_
_atom_site_label
_atom_site_type_symbol
_atom_site_fract_x
_atom_site_fract_y
_atom_site_fract_z
_atom_site_U_iso_or_equiv
_atom_site_thermal_displace_type
_atom_site_occupancy
_atom_site_calc_flag
_atom_site_refinement_flags
_atom_site_disorder_group
C14A C 1.3011(2) 0.0437(2) 0.2881(3) 0.136(22) Uiso 1 d G 1
C15A C 1.3381(2) 0.0614(2) 0.2728(3) 0.121(19) Uiso 1 d G 1
C16A C 1.3518(2) 0.0551(2) 0.2297(3) 0.116(17) Uiso 1 d G 1
C17A C 1.3286(2) 0.0310(2) 0.2019(3) 0.129(21) Uiso 1 d G 1
C18A C 1.2917(3) 0.0133(2) 0.2173(3) 0.087(14) Uiso 1 d G 1
C19A C 1.2779(3) 0.0196(2) 0.2604(3) 0.100(16) Uiso 1 d G 1
C14B C 1.3232(2) 0.4454(2) 0.3509(2) 0.125(18) Uiso 1 d G 1
C15B C 1.3097(2) 0.4676(2) 0.3828(2) 0.228(28) Uiso 1 d G 1
C16B C 1.3240(2) 0.5001(2) 0.3814(3) 0.097(16) Uiso 1 d G 1
C17B C 1.3519(2) 0.5103(2) 0.3480(3) 0.153(26) Uiso 1 d G 1
C18B C 1.3653(2) 0.4881(2) 0.3162(3) 0.177(28) Uiso 1 d G 1
C19B C 1.3510(2) 0.4556(2) 0.3176(3) 0.138(22) Uiso 1 d G 1
C14D C 1.0846(3) 0.4546(2) 0.6223(2) 0.096(15) Uiso 1 d G 1
C15D C 1.1154(3) 0.4808(2) 0.6197(2) 0.075(13) Uiso 1 d G 1
C16D C 1.1640(3) 0.4767(2) 0.6325(2) 0.105(15) Uiso 1 d G 1
C17D C 1.1817(3) 0.4465(2) 0.6479(2) 0.093(15) Uiso 1 d G 1
C18D C 1.1509(3) 0.4202(2) 0.6506(2) 0.084(13) Uiso 1 d G 1
C19D C 1.1024(3) 0.4243(2) 0.6377(2) 0.121(19) Uiso 1 d G 1
C14F C 0.5717(2) 0.4548(2) 0.3165(3) 0.109(14) Uiso 1 d G 1
C15F C 0.5222(2) 0.4543(2) 0.3107(3) 0.167(26) Uiso 1 d G 1
C16F C 0.4974(2) 0.4527(2) 0.3487(4) 0.187(28) Uiso 1 d G 1
C17F C 0.5221(2) 0.4516(2) 0.3927(3) 0.113(16) Uiso 1 d G 1
C18F C 0.5715(2) 0.4521(2) 0.3985(3) 0.116(15) Uiso 1 d G 1
C19F C 0.5964(2) 0.4537(2) 0.3604(3) 0.100(14) Uiso 1 d G 1
C14G C 0.8033(2) 0.0448(1) 0.0073(2) 0.081(13) Uiso 1 d G 1
C15G C 0.7696(2) 0.0207(2) 0.0125(3) 0.089(14) Uiso 1 d G 1
C16G C 0.7214(2) 0.0277(2) 0.0025(3) 0.083(13) Uiso 1 d G 1
C17G C 0.7068(2) 0.0586(2) -0.0126(3) 0.059(11) Uiso 1 d G 1
C18G C 0.7405(2) 0.0827(2) -0.0179(2) 0.122(18) Uiso 1 d G 1
C19G C 0.7887(2) 0.0758(2) -0.0078(2) 0.078(13) Uiso 1 d G 1
C14H C 0.9028(3) 0.4159(2) -0.0916(2) 0.149(23) Uiso 1 d G 1
C15H C 0.8881(3) 0.4451(2) -0.0736(2) 0.200(32) Uiso 1 d G 1
C16H C 0.8993(3) 0.4747(2) -0.0930(2) 0.171(26) Uiso 1 d G 1
C17H C 0.9252(3) 0.4751(2) -0.1304(2) 0.183(25) Uiso 1 d G 1
C18H C 0.9399(3) 0.4460(2) -0.1484(2) 0.213(34) Uiso 1 d G 1
C19H C 0.9287(3) 0.4163(2) -0.1290(2) 0.160(23) Uiso 1 d G 1
O5E O 0.6045 0.1088 0.3466 0.150 Uiso 1 d . 1
O6E O 0.6236 0.0976 0.2829 0.150 Uiso 1 d D 1
C9E C 0.6419 0.1076 0.3354 0.150 Uiso 1 d D 1
C13E C 0.5765 0.0790 0.2743 0.150 Uiso 1 d . 1
C20E C 0.6184 -0.0599 0.3305 0.150 Uiso 1 d . 1
C21E C 0.6184 -0.0577 0.3776 0.150 Uiso 1 d . 1
C22E C 0.6684 -0.0702 0.3196 0.150 Uiso 1 d . 1
C23E C 0.5882 -0.0969 0.2948 0.150 Uiso 1 d . 1
C14E C 0.5895 0.0418 0.2827 0.150 Uiso 1 d . 1
C15E C 0.5858 0.0342 0.3283 0.150 Uiso 1 d . 1
C16E C 0.5945 0.0024 0.3440 0.150 Uiso 1 d . 1
C17E C 0.6069 -0.0217 0.3142 0.150 Uiso 1 d . 1
C18E C 0.6106 -0.0140 0.2685 0.150 Uiso 1 d . 1
C19E C 0.6018 0.0178 0.2528 0.150 Uiso 1 d . 1
O5C O 0.9023 0.1205 0.6516 0.150 Uiso 1 d D 1
O6C O 0.9866 0.1299 0.6489 0.150 Uiso 1 d D 1
C9C C 0.9402 0.1251 0.6299 0.150 Uiso 1 d D 1
C12C C 0.9252 0.0932 0.5604 0.150 Uiso 1 d D 1
C13C C 1.0250 0.1100 0.6419 0.150 Uiso 1 d D 1
C14C C 1.0118 0.0788 0.6683 0.150 Uiso 1 d D 1
C15C C 0.9715 0.0818 0.6909 0.150 Uiso 1 d . 1
C16C C 0.9503 0.0540 0.7069 0.150 Uiso 1 d D 1
C17C C 0.9694 0.0233 0.7003 0.150 Uiso 1 d D 1
C18C C 1.0097 0.0203 0.6778 0.150 Uiso 1 d D 1
C19C C 1.0309 0.0480 0.6618 0.150 Uiso 1 d . 1
C20C C 0.9577 -0.0059 0.7332 0.150 Uiso 1 d D 1
C21C C 0.9959 -0.0057 0.7767 0.150 Uiso 1 d D 1
C22C C 0.9605 -0.0390 0.7068 0.150 Uiso 1 d D 1
C23C C 0.9068 -0.0007 0.7473 0.150 Uiso 1 d D 1
U1 U 1.1063(1) 0.1733(1) 0.1736(1) 0.0603(4) Uani 1 d . 1
O2F O 0.7712(5) 0.3690(3) 0.3876(5) 0.053(4) Uiso 1 d . 1
O1F O 0.7182(5) 0.3300(3) 0.3838(6) 0.089(6) Uiso 1 d . 1
O1B O 1.1480(4) 0.2989(4) 0.3777(5) 0.062(4) Uiso 1 d . 1
O1D O 1.0314(5) 0.3221(4) 0.4945(6) 0.083(5) Uiso 1 d . 1
O1A O 1.1202(6) 0.1367(4) 0.2391(6) 0.087(5) Uiso 1 d . 1
O1H O 1.0721(5) 0.3184(4) 0.1101(5) 0.062(4) Uiso 1 d . 1
O1G O 1.0425(5) 0.1635(4) 0.1113(5) 0.056(4) Uiso 1 d . 1
O1E O 0.7407(7) 0.1786(5) 0.4419(7) 0.106(7) Uiso 1 d . 1
C1G C 0.9835(7) 0.1218(5) 0.1073(8) 0.048(6) Uiso 1 d . 1
O1C O 1.0248(5) 0.2175(5) 0.5150(6) 0.087(6) Uiso 1 d . 1
C1D C 0.9998(8) 0.3746(7) 0.5077(10) 0.075(8) Uiso 1 d . 1
O1 O 1.1435(4) 0.1498(4) 0.1438(5) 0.073(5) Uani 1 d . 1
C1B C 1.1823(7) 0.3387(5) 0.3296(8) 0.051(7) Uiso 1 d . 1
C1H C 1.0002(9) 0.3145(7) 0.0533(10) 0.083(9) Uiso 1 d . 1
C1C C 0.9827(10) 0.1762(8) 0.5559(11) 0.096(10) Uiso 1 d . 1
C1E C 0.6840(9) 0.1751(7) 0.3697(10) 0.080(8) Uiso 1 d . 1
C1F C 0.7077(9) 0.3699(7) 0.3251(10) 0.078(9) Uiso 1 d . 1
C1A C 1.1814(7) 0.1357(6) 0.3024(9) 0.056(7) Uiso 1 d . 1
U2 U 1.1194(2) 0.2712(1) 0.1422(1) 0.0592(4) Uani 1 d . 1
O2A O 1.1720(5) 0.1739(4) 0.2394(5) 0.066(5) Uiso 1 d . 1
O2D O 1.0441(5) 0.3622(4) 0.4429(6) 0.072(5) Uiso 1 d . 1
O2B O 1.1116(5) 0.3482(4) 0.3720(5) 0.068(5) Uiso 1 d . 1
O2H O 1.0516(4) 0.2710(3) 0.0843(5) 0.063(4) Uiso 1 d D 1
O2G O 1.0475(5) 0.1289(4) 0.1661(6) 0.068(5) Uiso 1 d . 1
O2E O 0.7023(5) 0.2240(5) 0.4163(6) 0.091(6) Uiso 1 d . 1
O2C O 1.0364(6) 0.1691(4) 0.4944(7) 0.098(6) Uiso 1 d . 1
C2E C 0.7111(7) 0.1844(6) 0.3306(9) 0.064(7) Uiso 1 d . 1
C2C C 0.9354(8) 0.1973(6) 0.5386(9) 0.072(8) Uiso 1 d . 1
C2D C 0.9426(9) 0.3579(7) 0.4991(10) 0.096(9) Uiso 1 d . 1
C2G C 0.9403(7) 0.1466(5) 0.1255(8) 0.051(6) Uiso 1 d . 1
O2 O 1.0684(4) 0.1971(3) 0.2042(5) 0.043(4) Uiso 1 d . 1
C2F C 0.7282(7) 0.3440(6) 0.2873(9) 0.059(7) Uiso 1 d . 1
C2H C 0.9578(8) 0.3045(6) 0.0811(9) 0.068(8) Uiso 1 d . 1
C2A C 1.1643(9) 0.1583(7) 0.3363(11) 0.085(9) Uiso 1 d . 1
C2B C 1.1693(9) 0.3169(7) 0.2872(11) 0.092(9) Uiso 1 d . 1
U3 U 1.0847(2) 0.2095(2) 0.4627(2) 0.0786(4) Uani 1 d . 1
O3D O 0.8379(5) 0.3718(4) 0.4546(6) 0.077(5) Uiso 1 d . 1
O3C O 0.8198(6) 0.1843(5) 0.5141(7) 0.099(6) Uiso 1 d . 1
O3H O 0.8583(5) 0.3357(4) 0.1254(6) 0.083(6) Uiso 1 d . 1
O3F O 0.7858(5) 0.3503(4) 0.1882(6) 0.075(5) Uiso 1 d . 1
O3G O 0.8460(5) 0.1412(4) 0.1805(6) 0.081(5) Uiso 1 d . 1
O3A O 1.1124(7) 0.1576(5) 0.4375(7) 0.101(6) Uiso 1 d . 1
O3B O 1.1482(6) 0.3240(4) 0.1768(7) 0.088(6) Uiso 1 d . 1
C3G C 0.8916(7) 0.1296(5) 0.1166(8) 0.047(6) Uiso 1 d . 1
C3H C 0.9091(8) 0.3236(6) 0.0641(9) 0.064(7) Uiso 1 d . 1
C3D C 0.9077(9) 0.3803(7) 0.5142(10) 0.084(9) Uiso 1 d . 1
C3C C 0.8861(10) 0.1816(8) 0.5678(11) 0.095(10) Uiso 1 d . 1
O3E O 0.7723(6) 0.1540(5) 0.2490(6) 0.099(6) Uiso 1 d . 1
C3B C 1.1998(8) 0.3302(6) 0.2498(9) 0.061(7) Uiso 1 d . 1
O3 O 1.0796(5) 0.2679(3) 0.1847(6) 0.084(6) Uani 1 d . 1
C3A C 1.1756(10) 0.1459(7) 0.3851(11) 0.096(10) Uiso 1 d . 1
C3F C 0.7205(10) 0.3600(6) 0.2326(11) 0.103(10) Uiso 1 d . 1
C3E C 0.7022(11) 0.1638(8) 0.2804(12) 0.105(10) Uiso 1 d . 1
U4 U 1.0882(2) 0.3094(1) 0.4328(1) 0.0680(4) Uani 1 d . 1
O4G O 0.8551(5) 0.1811(4) 0.1336(6) 0.080(5) Uiso 1 d . 1
O4F O 0.7504(5) 0.3056(4) 0.2115(5) 0.066(5) Uiso 1 d . 1
O4D O 0.8494(5) 0.3358(4) 0.5121(6) 0.079(5) Uiso 1 d . 1
O4C O 0.8395(5) 0.2326(4) 0.5378(6) 0.086(5) Uiso 1 d . 1
O4B O 1.1824(5) 0.2796(4) 0.2045(5) 0.062(4) Uiso 1 d . 1
O4E O 0.7392(5) 0.2018(5) 0.2407(6) 0.086(6) Uiso 1 d . 1
O4H O 0.8676(5) 0.2852(4) 0.1058(5) 0.068(5) Uiso 1 d . 1
C4G C 0.8891(8) 0.0933(7) 0.1431(10) 0.081(8) Uiso 1 d . 1
O4A O 1.1496(5) 0.2008(4) 0.4148(6) 0.083(5) Uiso 1 d . 1
C4C C 0.8822(9) 0.1472(7) 0.5572(10) 0.091(9) Uiso 1 d . 1
C4H C 0.9172(8) 0.3604(6) 0.0680(9) 0.072(8) Uiso 1 d . 1
C4B C 1.1936(11) 0.3685(8) 0.2389(11) 0.110(10) Uiso 1 d . 1
C4E C 0.7180(12) 0.1268(8) 0.2996(11) 0.112(11) Uiso 1 d . 1
O4 O 1.1603(4) 0.2764(4) 0.1017(5) 0.063(5) Uani 1 d . 1
C4A C 1.1569(7) 0.1096(6) 0.3927(8) 0.060(7) Uiso 1 d . 1
C4D C 0.9106(9) 0.4124(8) 0.4932(10) 0.096(10) Uiso 1 d . 1
C4F C 0.7347(10) 0.3935(9) 0.2273(12) 0.121(12) Uiso 1 d . 1
U5 U 0.7709(2) 0.2304(1) 0.4784(2) 0.0779(4) Uani 1 d . 1
O5G O 0.9467(6) 0.0464(4) 0.0531(6) 0.088(5) Uiso 1 d . 1
C5G C 0.9288(10) 0.0712(8) 0.1223(12) 0.104(10) Uiso 1 d . 1
C5H C 0.9608(9) 0.3738(7) 0.0404(11) 0.088(9) Uiso 1 d . 1
O5 O 1.0408(6) 0.2132(4) 0.4129(6) 0.098(7) Uani 1 d . 1
O5H O 0.9714(8) 0.3687(6) -0.0410(9) 0.156(9) Uiso 1 d . 1
O5B O 1.2895(7) 0.3938(5) 0.2724(7) 0.112(7) Uiso 1 d . 1
O5A O 1.2490(7) 0.0760(5) 0.4013(7) 0.109(6) Uiso 1 d . 1
C5F C 0.7226(11) 0.4176(8) 0.2674(12) 0.104(10) Uiso 1 d . 1
C5B C 1.2041(10) 0.3931(8) 0.2825(11) 0.101(10) Uiso 1 d . 1
C5E C 0.6953(2) 0.1107(6) 0.3471(12) 0.129(12) Uiso 1 d D 1
C5A C 1.1765(10) 0.0865(8) 0.3557(11) 0.095(10) Uiso 1 d . 1
C5D C 0.9608(8) 0.4307(6) 0.5019(9) 0.067(7) Uiso 1 d . 1
O5D O 0.9406(7) 0.4554(5) 0.5734(7) 0.118(7) Uiso 1 d . 1
O5F O 0.6476(9) 0.4238(6) 0.2064(11) 0.164(10) Uiso 1 d . 1
C5C C 0.9321(3) 0.1284(1) 0.5763(1) 0.170(16) Uiso 1 d D 1
U6 U 0.7834(1) 0.3285(1) 0.4490(1) 0.0782(4) Uani 1 d . 1
O6G O 0.8698(6) 0.0526(4) 0.0655(7) 0.089(5) Uiso 1 d . 1
C6D C 0.9981(7) 0.4067(6) 0.4878(8) 0.051(6) Uiso 1 d . 1
O6H O 0.9008(9) 0.3802(6) -0.0258(10) 0.143(8) Uiso 1 d . 1
C6H C 1.0093(9) 0.3526(7) 0.0549(10) 0.097(9) Uiso 1 d . 1
O6 O 1.1264(6) 0.2012(5) 0.5122(7) 0.106(7) Uani 1 d . 1
C6G C 0.9829(8) 0.0875(6) 0.1247(9) 0.070(8) Uiso 1 d . 1
C6B C 1.1713(8) 0.3747(7) 0.3144(10) 0.084(9) Uiso 1 d . 1
O6B O 1.2666(8) 0.4022(5) 0.3406(9) 0.129(7) Uiso 1 d . 1
O6D O 1.0170(7) 0.4468(5) 0.5643(7) 0.103(6) Uiso 1 d . 1
C6F C 0.7216(9) 0.4027(7) 0.3157(11) 0.088(9) Uiso 1 d . 1
C6A C 1.1677(8) 0.1005(6) 0.3064(10) 0.073(8) Uiso 1 d . 1
C6E C 0.6879(9) 0.1398(7) 0.3823(10) 0.090(9) Uiso 1 d . 1
C6C C 0.9713(10) 0.1413(8) 0.5438(11) 0.111(11) Uiso 1 d . 1
O6A O 1.2410(7) 0.0618(4) 0.3326(7) 0.098(6) Uiso 1 d . 1
O6F O 0.6370(13) 0.4378(8) 0.2801(11) 0.213(13) Uiso 1 d . 1
U7 U 0.8006(1) 0.19402(9) 0.1898(1) 0.0738(4) Uani 1 d . 1
C7F C 0.7394(11) 0.3579(8) 0.3653(12) 0.098(10) Uiso 1 d . 1
C7G C 1.0253(9) 0.1421(7) 0.1268(10) 0.075(8) Uiso 1 d . 1
C7E C 0.7114(9) 0.1929(7) 0.4164(10) 0.073(8) Uiso 1 d . 1
C7H C 1.0423(8) 0.3011(6) 0.0815(9) 0.065(7) Uiso 1 d . 1
O7 O 1.1363(4) 0.3260(4) 0.4705(5) 0.069(5) Uani 1 d . 1
C7C C 1.0153(9) 0.1888(8) 0.5206(10) 0.076(8) Uiso 1 d . 1
C7D C 1.0283(7) 0.3518(6) 0.4740(9) 0.056(7) Uiso 1 d . 1
C7A C 1.1620(9) 0.1484(7) 0.2537(10) 0.077(8) Uiso 1 d . 1
C7B C 1.1442(9) 0.3276(8) 0.3655(10) 0.080(9) Uiso 1 d . 1
U8 U 0.8086(2) 0.2943(1) 0.1594(1) 0.0745(4) Uani 1 d . 1
C8D C 0.8646(9) 0.3636(6) 0.4944(10) 0.068(8) Uiso 1 d . 1
C8E C 0.7389(11) 0.1737(9) 0.2545(12) 0.106(11) Uiso 1 d . 1
C8B C 1.1723(7) 0.3104(6) 0.2099(9) 0.048(6) Uiso 1 d . 1
C8H C 0.8791(8) 0.3136(7) 0.1007(9) 0.073(8) Uiso 1 d . 1
C8C C 0.8496(8) 0.2030(7) 0.5409(9) 0.057(7) Uiso 1 d . 1
O8 O 1.0412(5) 0.2931(4) 0.3914(6) 0.074(5) Uani 1 d . 1
C8G C 0.8610(10) 0.1512(9) 0.1418(12) 0.103(10) Uiso 1 d . 1
C8F C 0.7549(10) 0.3351(8) 0.2089(10) 0.087(9) Uiso 1 d . 1
C8A C 1.1377(11) 0.1661(8) 0.4183(12) 0.105(11) Uiso 1 d . 1
O9 O 0.7334(5) 0.2258(5) 0.5247(6) 0.094(6) Uani 1 d . 1
C9G C 0.9185(10) 0.0577(7) 0.0725(11) 0.089(9) Uiso 1 d . 1
C9A C 1.2169(12) 0.0704(8) 0.3652(13) 0.104(11) Uiso 1 d . 1
C9B C 1.2590(10) 0.3967(7) 0.2927(12) 0.088(9) Uiso 1 d . 1
C9D C 0.9767(14) 0.4439(8) 0.5528(13) 0.122(12) Uiso 1 d . 1
C9H C 0.9425(12) 0.3733(7) -0.0144(11) 0.094(10) Uiso 1 d . 1
C9F C 0.6730(15) 0.4314(10) 0.2464(17) 0.154(15) Uiso 1 d . 1
C10H C 1.0014(8) 0.2987(6) 0.0033(9) 0.074(8) Uiso 1 d . 1
C10C C 1.0163(11) 0.1881(8) 0.6071(13) 0.133(12) Uiso 1 d . 1
O10 O 0.8134(6) 0.2343(4) 0.4363(7) 0.108(7) Uani 1 d . 1
C10A C 1.2371(8) 0.1401(6) 0.2969(9) 0.076(8) Uiso 1 d . 1
C10B C 1.2319(7) 0.3352(6) 0.3612(8) 0.063(7) Uiso 1 d . 1
C10F C 0.6524(9) 0.3661(7) 0.3174(10) 0.090(9) Uiso 1 d . 1
C10E C 0.6289(12) 0.1922(9) 0.3658(13) 0.142(13) Uiso 1 d . 1
C10D C 1.0214(9) 0.3696(7) 0.5602(10) 0.091(9) Uiso 1 d . 1
C10G C 0.9779(8) 0.1227(6) 0.0555(9) 0.069(8) Uiso 1 d . 1
C11E C 0.6559(9) 0.1703(7) 0.2576(10) 0.088(9) Uiso 1 d . 1
C11G C 0.8670(7) 0.1289(5) 0.0702(9) 0.056(7) Uiso 1 d . 1
O11 O 0.8216(5) 0.3082(4) 0.4136(5) 0.072(5) Uani 1 d . 1
C11A C 1.2266(8) 0.1525(6) 0.4095(9) 0.066(7) Uiso 1 d . 1
C11D C 0.9061(8) 0.3792(6) 0.5689(10) 0.073(8) Uiso 1 d . 1
C11C C 0.8885(9) 0.1953(7) 0.6181(11) 0.088(9) Uiso 1 d . 1
C11B C 1.2584(7) 0.3192(5) 0.2564(8) 0.061(7) Uiso 1 d . 1
C11H C 0.8866(9) 0.3111(7) 0.0145(11) 0.096(9) Uiso 1 d . 1
C11F C 0.6676(10) 0.3501(8) 0.2046(11) 0.111(11) Uiso 1 d . 1
O12 O 0.7448(6) 0.3511(4) 0.4824(6) 0.090(6) Uani 1 d . 1
C12A C 1.1488(8) 0.0519(6) 0.3660(9) 0.070(8) Uiso 1 d . 1
C12D C 0.9547(9) 0.4654(7) 0.4639(10) 0.090(9) Uiso 1 d . 1
C12H C 0.9727(9) 0.4082(7) 0.0532(10) 0.089(9) Uiso 1 d . 1
C12E C 0.7126(8) 0.0755(8) 0.3522(17) 0.228(21) Uiso 1 d D 1
C12B C 1.1808(8) 0.4249(7) 0.2654(10) 0.083(9) Uiso 1 d . 1
C12F C 0.7515(11) 0.4496(9) 0.2712(12) 0.130(12) Uiso 1 d . 1
C12G C 0.9291(8) 0.0419(7) 0.1580(10) 0.084(9) Uiso 1 d . 1
C13B C 1.3159(11) 0.4088(8) 0.3620(12) 0.120(11) Uiso 1 d . 1
O13 O 0.7573(9) 0.1773(5) 0.1553(9) 0.151(11) Uani 1 d . 1
C13D C 1.0252(11) 0.4645(9) 0.6111(14) 0.140(13) Uiso 1 d . 1
C13G C 0.8595(11) 0.0427(8) 0.0148(13) 0.126(12) Uiso 1 d . 1
C13F C 0.5858(18) 0.4468(12) 0.2693(16) 0.197(19) Uiso 1 d . 1
C13H C 0.8813(12) 0.3817(9) -0.0745(15) 0.146(14) Uiso 1 d . 1
C13A C 1.2848(15) 0.0472(11) 0.3414(15) 0.177(16) Uiso 1 d . 1
O14 O 0.8460(5) 0.2088(4) 0.2315(5) 0.081(6) Uani 1 d . 1
O15 O 0.7636(5) 0.3022(5) 0.1101(7) 0.106(7) Uani 1 d . 1
O16 O 0.8517(5) 0.2882(4) 0.2087(6) 0.086(6) Uani 1 d . 1
O19 O 1.0884(6) 0.2648(4) 0.4836(6) 0.090(6) Uani 1 d . 1
O20 O 1.1237(5) 0.2582(4) 0.4504(6) 0.081(6) Uani 1 d . 1
C20G C 0.6504(12) 0.0643(9) -0.0245(14) 0.147(13) Uiso 1 d . 1
C20F C 0.5001(10) 0.4488(8) 0.4371(11) 0.104(10) Uiso 1 d . 1
C20B C 1.3601(14) 0.5528(10) 0.3458(16) 0.164(15) Uiso 1 d . 1
C20A C 1.3409(12) 0.0208(10) 0.1496(13) 0.122(12) Uiso 1 d . 1
C20D C 1.2360(14) 0.4277(11) 0.6552(21) 0.174(17) Uiso 1 d . 1
C20H C 0.9267(15) 0.5114(10) -0.1665(14) 0.148(14) Uiso 1 d . 1
O21 O 0.7397(6) 0.2819(4) 0.4614(6) 0.080(6) Uani 1 d . 1
C21G C 0.6394(10) 0.0803(8) -0.0726(12) 0.115(11) Uiso 1 d . 1
C22F C 0.4603(12) 0.4151(9) 0.4326(13) 0.147(14) Uiso 1 d . 1
C21B C 1.3126(9) 0.5691(7) 0.3274(10) 0.086(9) Uiso 1 d . 1
C21F C 0.4607(9) 0.4790(7) 0.4279(10) 0.102(10) Uiso 1 d . 1
C21D C 1.2434(15) 0.4314(11) 0.7025(20) 0.188(18) Uiso 1 d . 1
C21A C 1.2986(12) 0.0018(9) 0.1241(12) 0.127(12) Uiso 1 d . 1
C21H C 0.9645(7) 0.5072(5) -0.1932(8) 0.125(15) Uiso 1 d . 1
C22G C 0.6182(8) 0.0342(6) -0.0163(9) 0.071(8) Uiso 1 d . 1
C22B C 1.3819(13) 0.5661(10) 0.3950(16) 0.163(15) Uiso 1 d . 1
C22A C 1.3894(11) 0.0064(8) 0.1637(11) 0.119(11) Uiso 1 d . 1
C22D C 1.2493(11) 0.4122(9) 0.6143(14) 0.135(13) Uiso 1 d . 1
C22H C 0.9667(15) 0.5273(11) -0.1247(16) 0.187(17) Uiso 1 d . 1
O23 O 0.7707(6) 0.2458(5) 0.1754(6) 0.102(7) Uani 1 d . 1
O24 O 0.8062(5) 0.2397(4) 0.1444(6) 0.069(5) Uiso 1 d . 1
O17 O 1.1159(6) 0.2162(4) 0.1245(7) 0.083(6) Uani 1 d . 1
O22 O 0.7787(6) 0.2853(4) 0.5021(6) 0.074(5) Uani 1 d . 1
O18 O 1.1537(5) 0.2189(3) 0.1606(5) 0.052(5) Uani 1 d . 1
C23B C 1.3991(14) 0.5512(11) 0.3045(16) 0.177(16) Uiso 1 d . 1
C23G C 0.6395(9) 0.0931(7) 0.0192(10) 0.099(10) Uiso 1 d . 1
C23F C 0.5348(9) 0.4501(7) 0.4844(11) 0.100(10) Uiso 1 d . 1
C23A C 1.3545(13) 0.0502(11) 0.1332(15) 0.164(16) Uiso 1 d . 1
C23D C 1.2625(11) 0.4674(9) 0.6443(13) 0.138(13) Uiso 1 d . 1
C23H C 0.8796(17) 0.5280(12) -0.1654(17) 0.215(20) Uiso 1 d . 1
C100 C 0.1527(3) -0.1437(2) 0.5910(3) 0.094(9) Uiso 1 d D 2
C101 C 0.7578(3) 0.4270(2) 0.4574(3) 0.109(10) Uiso 1 d D 2
C102 C 0.8769(3) 0.3796(2) 0.3507(3) 0.102(10) Uiso 1 d D 2
C103 C 0.8977(3) 0.3019(3) -0.3739(3) 0.150 Uiso 1 d D 2
C104 C 1.0145(3) 0.1187(2) 0.2842(3) 0.150 Uiso 1 d D 2
Cl1 Cl 0.1589(3) -0.1429(2) 0.6512(2) 0.150 Uiso 1 d D 2
Cl2 Cl 0.0923(2) -0.1444(2) 0.5711(3) 0.150 Uiso 1 d D 2
Cl3 Cl 0.1782(2) -0.1084(2) 0.5717(3) 0.150 Uiso 1 d D 2
Cl4 Cl 0.6962(2) 0.4287(2) 0.4437(2) 0.137(3) Uani 1 d D 2
Cl5 Cl 0.7842(3) 0.4550(2) 0.4236(3) 0.163(4) Uani 1 d D 2
Cl6 Cl 0.7732(2) 0.4365(2) 0.5151(2) 0.128(3) Uani 1 d D 2
Cl7 Cl 0.8754(3) 0.4221(2) 0.3485(3) 0.176(4) Uani 1 d D 2
Cl8 Cl 0.9342(3) 0.3667(2) 0.3704(3) 0.185(5) Uani 1 d D 2
Cl9 Cl 0.8603(2) 0.3640(2) 0.2959(2) 0.137(3) Uani 1 d D 2
Cl10 Cl 0.9566(3) 0.2901(2) -0.3740(3) 0.150 Uiso 1 d D 2
Cl11 Cl 0.8653(2) 0.2881(2) -0.4247(2) 0.150 Uiso 1 d D 2
Cl12 Cl 0.8752(2) 0.2835(2) -0.3275(2) 0.150 Uiso 1 d D 2
Cl13 Cl 0.9589(2) 0.1324(2) 0.2589(3) 0.150 Uiso 1 d D 2
Cl14 Cl 1.0312(3) 0.1433(2) 0.3323(3) 0.150 Uiso 1 d D 2
Cl15 Cl 1.0108(3) 0.0783(1) 0.3038(3) 0.150 Uiso 1 d D 2
N1 N 0.8763(7) 0.2550(6) 0.3757(8) 0.083(7) Uiso 1 d . 2
N2 N 1.0142(5) 0.2487(3) 0.2521(5) 0.091(7) Uiso 1 d D 2
N3 N 0.7819(13) 0.3058(6) -0.3693(10) 0.134(21) Uiso 1 d D 2
N4 N 1.1987(10) 0.3733(7) 0.0418(11) 0.103(16) Uiso 1 d D 2
N5 N 1.1033(8) 0.1960(5) 0.0154(11) 0.150 Uiso 1 d D 2
N6 N 0.2615(18) 0.2744(8) 0.5108(14) 0.150 Uiso 1 d D 2
N7 N 0.1995 0.0964 0.5493 0.150 Uiso 1 d D 2
N8 N 1.0065 0.3097 -0.1166 0.150 Uiso 1 d D 2
C1 C 0.8536(11) 0.2680(7) 0.3289(12) 0.101(10) Uiso 1 d . 2
C2 C 0.8061(10) 0.2597(7) 0.3120(10) 0.096(10) Uiso 1 d . 2
C3 C 0.8838(10) 0.2191(8) 0.3772(11) 0.099(10) Uiso 1 d . 2
C4 C 0.9132(12) 0.2069(9) 0.3403(13) 0.144(14) Uiso 1 d . 2
C5 C 0.9223(7) 0.2723(6) 0.3911(9) 0.057(7) Uiso 1 d . 2
C6 C 0.9372(9) 0.2639(7) 0.4422(10) 0.084(9) Uiso 1 d . 2
C7 C 0.9759(7) 0.2307(4) 0.2259(7) 0.101(10) Uiso 1 d D 2
C8 C 0.9564(10) 0.2461(8) 0.1805(8) 0.165(16) Uiso 1 d D 2
C9 C 1.0366(7) 0.2338(5) 0.2942(7) 0.133(13) Uiso 1 d D 2
C10 C 1.0881(7) 0.2440(7) 0.3075(8) 0.099(10) Uiso 1 d D 2
C11 C 1.0113(6) 0.2843(3) 0.2511(7) 0.096(10) Uiso 1 d D 2
C12 C 0.9709(8) 0.2980(4) 0.2756(9) 0.080(8) Uiso 1 d D 2
C13 C 0.7901(16) 0.3292(8) -0.4042(16) 0.781(25) Uiso 1 d D 2
C14 C 0.7559(14) 0.3582(8) -0.4085(15) 0.059(15) Uiso 1 d D 2
C15 C 0.7622(10) 0.2743(7) -0.3825(10) 0.047(12) Uiso 1 d D 2
C16 C 0.7834(12) 0.2456(6) -0.3541(13) 0.035(11) Uiso 1 d D 2
C17 C 0.7847(11) 0.3161(9) -0.3221(12) 0.338(32) Uiso 1 d D 2
C18 C 0.8169(11) 0.3453(7) -0.3095(18) 0.150 Uiso 1 d D 2
C19 C 1.2014(11) 0.3630(11) 0.0890(10) 0.150 Uiso 1 d D 2
C20 C 1.2447(11) 0.3420(9) 0.1055(11) 0.037(11) Uiso 1 d D 2
C21 C 1.1662(14) 0.3573(12) 0.0073(12) 0.124(23) Uiso 1 d D 2
C22 C 1.1227(15) 0.3418(16) 0.0243(20) 0.150 Uiso 1 d D 2
C23 C 1.2368(10) 0.3930(11) 0.0276(17) 0.150 Uiso 1 d D 2
C24 C 1.2209(20) 0.4249(11) 0.0038(25) 0.150 Uiso 1 d D 2
C25 C 1.0740(7) 0.2011(4) 0.0517(7) 0.150 Uiso 1 d D 2
C26 C 1.0212(6) 0.2057(4) 0.0367(7) 0.052(6) Uiso 1 d D 2
C27 C 1.1365(6) 0.2209(7) 0.0054(12) 0.038(12) Uiso 1 d D 2
C28 C 1.1148(11) 0.2525(6) -0.0140(13) 0.033(11) Uiso 1 d D 2
C29 C 1.1071(16) 0.1636(7) -0.0033(15) 0.099(49) Uiso 1 d D 2
C30 C 1.1261(26) 0.1377(7) 0.0313(28) 0.178(33) Uiso 1 d D 2
C31 C 0.2374(22) 0.2976(9) 0.5377(21) 0.187(35) Uiso 1 d D 2
C32 C 0.2566(19) 0.3324(9) 0.5374(21) 0.073(20) Uiso 1 d D 2
C33 C 0.2619(13) 0.2402(9) 0.5228(16) 0.094(19) Uiso 1 d D 2
C34 C 0.2182(17) 0.2207(9) 0.5027(21) 0.107(21) Uiso 1 d D 2
C35 C 0.2670(28) 0.2835(14) 0.4633(17) 0.164(27) Uiso 1 d D 2
C36 C 0.3150(25) 0.2728(22) 0.4483(23) 0.201(38) Uiso 1 d D 2
C37 C 0.2456(6) 0.1073(8) 0.5701(10) 0.111(21) Uiso 1 d D 2
C38 C 0.2750(9) 0.1258(10) 0.5386(16) 0.074(16) Uiso 1 d D 2
C39 C 0.1645(9) 0.1202(6) 0.5314(12) 0.131(24) Uiso 1 d D 2
C40 C 0.1350(16) 0.1347(13) 0.5663(22) 0.140(26) Uiso 1 d D 2
C41 C 0.1834(10) 0.0640(3) 0.5606(11) 0.150 Uiso 1 d D 2
C42 C 0.1766(19) 0.0593(11) 0.6109(14) 0.110(21) Uiso 1 d D 2
C43 C 1.0238(15) 0.3290(6) -0.0771(6) 0.204(35) Uiso 1 d D 2
C44 C 1.0755(17) 0.3396(17) -0.0749(24) 0.109(29) Uiso 1 d D 2
C45 C 1.0037(14) 0.2747(1) -0.1126(10) 0.061(15) Uiso 1 d D 2
C46 C 1.0688(22) 0.2562(8) -0.1118(10) 0.295(63) Uiso 1 d D 2
C47 C 0.9918(11) 0.3255(6) -0.1598(5) 0.150 Uiso 1 d D 2
C48 C 0.9456(24) 0.3447(24) -0.1623(21) 0.066(39) Uiso 1 d D 2
O1W O 0.9307(6) 0.2146(5) -0.0043(7) 0.110(6) Uiso 1 d . 2
O2W O 0.7792(6) 0.2641(4) -0.1644(7) 0.107(6) Uiso 1 d . 2
O3W O 0.3680(24) 0.3293(20) 0.3578(28) 0.275(33) Uiso 1 d D 2
O4W O 0.7314(5) 0.2755(4) -0.2563(6) 0.097(6) Uiso 1 d . 2
O5W O 0.7059(6) 0.2526(4) -0.1172(6) 0.096(6) Uiso 1 d . 2
O6W O 0.8743(6) 0.2234(4) 0.0634(7) 0.109(6) Uiso 1 d . 2
O7W O 1.0176(6) 0.2764(5) -0.4421(7) 0.108(6) Uiso 1 d . 2
O8W O 1.1557(7) 0.2240(5) -0.1265(7) 0.127(7) Uiso 1 d . 2
O9W O 1.1856(6) 0.2365(4) -0.2605(7) 0.105(6) Uiso 1 d . 2
O10W O 1.1130(8) 0.2312(5) -0.2107(7) 0.121(7) Uiso 1 d . 2
O11W O 0.5475(10) -0.1497(8) 0.3008(12) 0.084(11) Uiso 1 d D 2
O12W O 1.0724(20) 0.4504(16) -0.0196(23) 0.174(25) Uiso 1 d D 2
O13W O 0.1254(20) -0.0001(16) 0.4623(24) 0.041(19) Uiso 1 d D 2
O14W O 0.9157(12) 0.2514(9) -0.0879(13) 0.094(12) Uiso 1 d D 2
O15W O 0.8487(11) 0.3031(9) -0.1190(13) 0.097(12) Uiso 1 d D 2
O16W O 0.3596(15) 0.2758(12) 0.3403(17) 0.149(17) Uiso 1 d D 2
C1M C 0.9337(7) 0.2421(7) -0.2923(10) 0.150 Uiso 1 d D 2
C2M C 0.9774(7) 0.2603(7) -0.2926(8) 0.150 Uiso 1 d D 2
C3M C -0.0078(13) -0.1179(9) 0.5393(13) 0.150 Uiso 1 d . 2
C4M C -0.0581(13) -0.0982(9) 0.5294(13) 0.150 Uiso 1 d . 2
C5M C 1.0512(10) 0.3740(8) 0.2049(11) 0.128(12) Uiso 1 d D 2
C6M C 1.0559(13) 0.3592(10) 0.2494(11) 0.169(16) Uiso 1 d D 2
C7M C 1.3165(21) 0.4293(16) 0.1462(24) 0.108(21) Uiso 1 d D 2
C8M C 1.2928(35) 0.4388(27) 0.1738(41) 0.234(46) Uiso 1 d D 2
C9M C 1.0318(13) 0.4166(10) 0.3451(15) 0.168(15) Uiso 1 d . 2
C10M C 1.0487(9) 0.3849(7) 0.3169(11) 0.102(10) Uiso 1 d . 2
C11M C 1.0438 0.2791 -0.2286 0.150 Uiso 1 d D 2
C12M C 1.0139 0.2573 -0.2089 0.150 Uiso 1 d D 2

loop_
_atom_type_symbol
_atom_type_description
_atom_type_scat_dispersion_real
_atom_type_scat_dispersion_imag
_atom_type_scat_source
C C 0.0033 0.0016 'International Tables Vol C Tables 4.2.6.8 and 6.1.1.4'
H H 0.0000 0.0000 'International Tables Vol C Tables 4.2.6.8 and 6.1.1.4'
O O 0.0106 0.0060 'International Tables Vol C Tables 4.2.6.8 and 6.1.1.4'
N N 0.0061 0.0033 'International Tables Vol C Tables 4.2.6.8 and 6.1.1.4'
Cl Cl 0.1484 0.1585 'International Tables Vol C Tables 4.2.6.8 and 6.1.1.4'
U U -9.6767 9.6646 'International Tables Vol C Tables 4.2.6.8 and 6.1.1.4'

loop_
_geom_angle_atom_site_label_1
_geom_angle_atom_site_label_2
_geom_angle_atom_site_label_3
_geom_angle
C15A C14A C19A 120.00(7)
C15A C14A C13A 123.8
C19A C14A C13A 116.0
C14A C15A C16A 120.0
C15A C16A C17A 120.0
C18A C17A C16A 120.00(7)
C18A C17A C20A 114.6
C16A C17A C20A 125.4
C17A C18A C19A 120.0
C18A C19A C14A 120.00(5)
C19B C14B C15B 119.93(7)
C19B C14B C13B 122.7
C15B C14B C13B 115.9
C16B C15B C14B 120.08(5)
C15B C16B C17B 119.9
C18B C17B C16B 120.07(6)
C18B C17B C20B 125.0
C16B C17B C20B 114.3
C17B C18B C19B 120.0
C14B C19B C18B 120.0
C15D C14D C19D 119.95(7)
C15D C14D C13D 114.4
C19D C14D C13D 125.3
C16D C15D C14D 120.06(5)
C15D C16D C17D 120.01(5)
C16D C17D C18D 120.05(8)
C16D C17D C20D 136.5
C18D C17D C20D 101.8
C19D C18D C17D 119.87(6)
C18D C19D C14D 120.07(8)
C19F C14F C15F 120.03(7)
C19F C14F C13F 132.7
C15F C14F C13F 104.8
C16F C15F C14F 119.98(9)
C15F C16F C17F 120.02(10)
C18F C17F C16F 120.00(8)
C18F C17F C20F 114.0
C16F C17F C20F 126.0
C17F C18F C19F 119.99(7)
C14F C19F C18F 119.97(6)
C19G C14G C15G 120.0
C19G C14G C13G 110.4
C15G C14G C13G 129.5
C16G C15G C14G 119.92(6)
C17G C16G C15G 120.1
C16G C17G C18G 120.01(5)
C16G C17G C20G 116.8
C18G C17G C20G 123.2
C19G C18G C17G 120.00(6)
C18G C19G C14G 120.0
C19H C14H C15H 119.9
C19H C14H C13H 120.4
C15H C14H C13H 118.8
C16H C15H C14H 120.02(6)
C17H C16H C15H 120.0
C18H C17H C16H 120.1
C18H C17H C20H 116.6
C16H C17H C20H 121.2
C17H C18H C19H 120.0
C14H C19H C18H 120.0
C13E O6E C9E 117.1
O5E C9E C5E 149.6
O5E C9E O6E 94.8
C5E C9E O6E 115.7
O6E C13E C14E 105.9
C21E C20E C22E 109.5
C21E C20E C17E 101.7
C22E C20E C17E 110.5
C21E C20E C23E 121.8
C22E C20E C23E 91.7
C17E C20E C23E 120.8
C19E C14E C15E 120.1
C19E C14E C13E 130.9
C15E C14E C13E 108.9
C14E C15E C16E 119.9
C17E C16E C15E 120.1
C16E C17E C18E 120.0
C16E C17E C20E 122.9
C18E C17E C20E 117.1
C17E C18E C19E 120.0
C14E C19E C18E 119.9
C9C O6C C13C 125.4
O5C C9C O6C 127.8
O5C C9C C5C 117.7(4)
O6C C9C C5C 114.3(3)
O6C C13C C14C 99.8
C19C C14C C15C 120.0
C19C C14C C13C 123.4
C15C C14C C13C 115.0
C16C C15C C14C 120.0
C15C C16C C17C 120.0
C18C C17C C16C 120.0
C18C C17C C20C 117.7
C16C C17C C20C 118.7
C17C C18C C19C 120.0
C18C C19C C14C 120.0
C23C C20C C22C 110.6
C23C C20C C21C 110.7
C22C C20C C21C 109.6
C23C C20C C17C 109.0
C22C C20C C17C 108.7
C21C C20C C17C 108.3
O1 U1 O2 179.8(8)
O1 U1 O17 89.0(4)
O2 U1 O17 91.2(7)
O1 U1 O18 88.0(7)
O2 U1 O18 92.1(6)
O17 U1 O18 35.3(4)
O1 U1 O1A 90.4(6)
O2 U1 O1A 89.4(6)
O17 U1 O1A 160.4(5)
O18 U1 O1A 125.1(4)
O1 U1 O1G 88.4(6)
O2 U1 O1G 91.8(5)
O17 U1 O1G 77.8(5)
O18 U1 O1G 113.1(6)
O1A U1 O1G 121.8(6)
O1 U1 O2G 89.5(6)
O2 U1 O2G 90.5(5)
O17 U1 O2G 129.4(6)
O18 U1 O2G 164.6(6)
O1A U1 O2G 70.1(6)
O1G U1 O2G 51.7(5)
O1 U1 O2A 87.4(6)
O2 U1 O2A 92.4(5)
O17 U1 O2A 109.9(4)
O18 U1 O2A 74.5(6)
O1A U1 O2A 50.6(5)
O1G U1 O2A 171.2(5)
O2G U1 O2A 120.5(6)
C7G C1G C6G 115.4(8)
C7G C1G C10G 110.7(7)
C6G C1G C10G 111.2(8)
C7G C1G C2G 96.6(8)
C6G C1G C2G 114.1(6)
C10G C1G C2G 107.8(8)
C6D C1D C10D 119.9(8)
C6D C1D C7D 105.6(8)
C10D C1D C7D 110.5(7)
C6D C1D C2D 108.1(8)
C10D C1D C2D 109.3(9)
C7D C1D C2D 101.9(8)
C2B C1B C6B 107.3(8)
C2B C1B C10B 121.7(7)
C6B C1B C10B 112.6(9)
C2B C1B C7B 104.1(8)
C6B C1B C7B 108.4(8)
C10B C1B C7B 101.5(8)
C7H C1H C6H 103.5(7)
C7H C1H C2H 103.0(7)
C6H C1H C2H 111.7(8)
C7H C1H C10H 105.0(9)
C6H C1H C10H 113.8(6)
C2H C1H C10H 117.8(8)
C6C C1C C7C 106.5(7)
C6C C1C C2C 106.6(8)
C7C C1C C2C 98.6(9)
C6C C1C C10C 123.2(6)
C7C C1C C10C 100.1(10)
C2C C1C C10C 117.8(9)
C6E C1E C2E 114.0(8)
C6E C1E C7E 101.9(7)
C2E C1E C7E 106.8(7)
C6E C1E C10E 117.0(6)
C2E C1E C10E 113.1(7)
C7E C1E C10E 102.1(8)
C6F C1F C7F 108.1(6)
C6F C1F C10F 111.1(6)
C7F C1F C10F 125.7(7)
C6F C1F C2F 109.9(8)
C7F C1F C2F 95.2(8)
C10F C1F C2F 105.0(10)
C2A C1A C6A 115.9(9)
C2A C1A C7A 107.6(9)
C6A C1A C7A 109.0(8)
C2A C1A C10A 113.6(10)
C6A C1A C10A 112.3(7)
C7A C1A C10A 96.5(8)
O4 U2 O3 176.8(7)
O4 U2 O17 88.9(6)
O3 U2 O17 94.0(5)
O4 U2 O18 88.8(6)
O3 U2 O18 92.7(6)
O17 U2 O18 35.1(5)
O4 U2 O2H 93.3(6)
O3 U2 O2H 88.6(6)
O17 U2 O2H 80.1(6)
O18 U2 O2H 115.1(5)
O4 U2 O4B 90.5(6)
O3 U2 O4B 87.2(6)
O17 U2 O4B 108.3(7)
O18 U2 O4B 73.2(6)
O2H U2 O4B 170.9(5)
O4 U2 O1H 91.0(6)
O3 U2 O1H 88.1(6)
O17 U2 O1H 132.0(7)
O18 U2 O1H 167.1(5)
O2H U2 O1H 52.0(5)
O4B U2 O1H 119.6(5)
O4 U2 O3B 87.7(6)
O3 U2 O3B 89.1(6)
O17 U2 O3B 160.5(6)
O18 U2 O3B 125.6(6)
O2H U2 O3B 119.3(5)
O4B U2 O3B 52.5(5)
O1H U2 O3B 67.3(6)
C1E C2E C3E 120.1(10)
C1C C2C C3C 108.3(9)
C3D C2D C1D 111.3(8)
C3G C2G C1G 109.8(5)
C1F C2F C3F 110.9(5)
C1H C2H C3H 112.9(6)
C1A C2A C3A 112.2(7)
C1B C2B C3B 105.3(9)
O6 U3 O5 173.6(9)
O6 U3 O20 90.6(7)
O5 U3 O20 95.5(8)
O6 U3 O19 88.2(8)
O5 U3 O19 97.8(7)
O20 U3 O19 37.4(4)
O6 U3 O2C 84.6(7)
O5 U3 O2C 90.1(8)
O20 U3 O2C 162.1(6)
O19 U3 O2C 125.0(6)
O6 U3 O3A 82.8(8)
O5 U3 O3A 92.4(7)
O20 U3 O3A 122.0(6)
O19 U3 O3A 157.7(6)
O2C U3 O3A 74.5(7)
O6 U3 O1C 87.5(7)
O5 U3 O1C 91.9(6)
O20 U3 O1C 111.1(5)
O19 U3 O1C 73.7(6)
O2C U3 O1C 51.6(6)
O3A U3 O1C 125.9(7)
O6 U3 O4A 88.4(7)
O5 U3 O4A 92.2(6)
O20 U3 O4A 68.7(5)
O19 U3 O4A 106.0(5)
O2C U3 O4A 128.1(6)
O3A U3 O4A 53.6(6)
O1C U3 O4A 175.9(6)
C11G C3G C8G 103.7(9)
C11G C3G C2G 119.3(8)
C8G C3G C2G 102.2(5)
C11G C3G C4G 111.8(8)
C8G C3G C4G 103.5(7)
C2G C3G C4G 114.0(6)
C8H C3H C4H 107.9(7)
C8H C3H C2H 100.5(7)
C4H C3H C2H 109.8(8)
C8H C3H C11H 111.5(5)
C4H C3H C11H 115.1(6)
C2H C3H C11H 111.1(6)
C2D C3D C4D 111.4(6)
C2D C3D C8D 98.7(7)
C4D C3D C8D 110.0(6)
C2D C3D C11D 112.8(5)
C4D C3D C11D 117.0(5)
C8D C3D C11D 105.1(6)
C4C C3C C8C 115.3(7)
C4C C3C C11C 122.9(5)
C8C C3C C11C 103.6(4)
C4C C3C C2C 106.4(5)
C8C C3C C2C 93.6(7)
C11C C3C C2C 111.3(8)
C8B C3B C2B 94.5(5)
C8B C3B C4B 109.0(10)
C2B C3B C4B 115.1(8)
C8B C3B C11B 109.8(6)
C2B C3B C11B 115.8(7)
C4B C3B C11B 111.2(7)
C2A C3A C11A 117.1(5)
C2A C3A C4A 113.9(6)
C11A C3A C4A 113.5(4)
C2A C3A C8A 107.3(5)
C11A C3A C8A 105.1(12)
C4A C3A C8A 97.1(8)
C4F C3F C8F 111.1(9)
C4F C3F C11F 115.0(8)
C8F C3F C11F 100.7(7)
C4F C3F C2F 117.1(7)
C8F C3F C2F 98.3(7)
C11F C3F C2F 112.0(8)
C8E C3E C11E 112.8(7)
C8E C3E C4E 104.8(9)
C11E C3E C4E 121.7(7)
C8E C3E C2E 106.4(10)
C11E C3E C2E 110.6(9)
C4E C3E C2E 98.8(11)
O7 U4 O8 176.5(7)
O7 U4 O20 86.0(7)
O8 U4 O20 94.5(6)
O7 U4 O19 87.7(7)
O8 U4 O19 94.8(7)
O20 U4 O19 37.1(4)
O7 U4 O1B 86.7(6)
O8 U4 O1B 90.1(5)
O20 U4 O1B 71.7(5)
O19 U4 O1B 108.8(5)
O7 U4 O2D 87.3(6)
O8 U4 O2D 93.4(5)
O20 U4 O2D 159.7(5)
O19 U4 O2D 123.5(5)
O1B U4 O2D 127.0(5)
O7 U4 O2B 87.4(6)
O8 U4 O2B 89.5(6)
O20 U4 O2B 124.9(5)
O19 U4 O2B 161.7(5)
O1B U4 O2B 53.3(5)
O2D U4 O2B 73.8(5)
O7 U4 O1D 89.0(6)
O8 U4 O1D 94.2(5)
O20 U4 O1D 107.8(5)
O19 U4 O1D 70.8(5)
O1B U4 O1D 175.7(5)
O2D U4 O1D 52.9(5)
O2B U4 O1D 126.7(5)
C5G C4G C3G 104.4(8)
C3C C4C C5C 110.1(7)
C3H C4H C5H 114.0(6)
C3B C4B C5B 116.2(6)
C3E C4E C5E 120.6(7)
C5A C4A C3A 107.9(7)
C3D C4D C5D 116.7(9)
C3F C4F C5F 114.7(8)
O9 U5 O10 174.4(8)
O9 U5 O21 90.8(7)
O10 U5 O21 92.3(6)
O9 U5 O22 85.6(7)
O10 U5 O22 94.0(7)
O21 U5 O22 38.3(5)
O9 U5 O4C 87.6(6)
O10 U5 O4C 86.9(8)
O21 U5 O4C 111.7(7)
O22 U5 O4C 73.6(6)
O9 U5 O1E 91.8(7)
O10 U5 O1E 90.2(8)
O21 U5 O1E 125.5(7)
O22 U5 O1E 163.4(7)
O4C U5 O1E 122.8(7)
O9 U5 O3C 87.3(7)
O10 U5 O3C 88.4(7)
O21 U5 O3C 163.0(7)
O22 U5 O3C 124.7(7)
O4C U5 O3C 51.4(6)
O1E U5 O3C 71.4(7)
O9 U5 O2E 93.5(6)
O10 U5 O2E 91.9(8)
O21 U5 O2E 72.4(7)
O22 U5 O2E 110.6(7)
O4C U5 O2E 175.8(6)
O1E U5 O2E 53.2(6)
O3C U5 O2E 124.5(7)
C9G C5G C12G 109.6(11)
C9G C5G C4G 119.5(9)
C12G C5G C4G 96.9(6)
C9G C5G C6G 104.5(8)
C12G C5G C6G 109.9(10)
C4G C5G C6G 116.0(11)
C12H C5H C9H 107.2(7)
C12H C5H C6H 106.3(7)
C9H C5H C6H 114.0(8)
C12H C5H C4H 110.6(11)
C9H C5H C4H 108.1(9)
C6H C5H C4H 110.5(8)
C12F C5F C6F 109.7(7)
C12F C5F C9F 99.5(8)
C6F C5F C9F 112.9(8)
C12F C5F C4F 114.7(9)
C6F C5F C4F 117.3(11)
C9F C5F C4F 101.0(10)
C12B C5B C9B 111.7(5)
C12B C5B C6B 110.0(6)
C9B C5B C6B 125.0(7)
C12B C5B C4B 103.8(5)
C9B C5B C4B 107.0(5)
C6B C5B C4B 96.1(5)
C9E C5E C12E 104.1(8)
C9E C5E C6E 90.3(7)
C12E C5E C6E 134.5(7)
C9E C5E C4E 107.9(12)
C12E C5E C4E 107.1(11)
C6E C5E C4E 108.9(8)
C9A C5A C6A 114.9(8)
C9A C5A C4A 121.1(9)
C6A C5A C4A 112.9(11)
C9A C5A C12A 87.2(8)
C6A C5A C12A 117.3(7)
C4A C5A C12A 99.8(9)
C6D C5D C4D 106.6(9)
C6D C5D C9D 110.0(8)
C4D C5D C9D 116.8(7)
C6D C5D C12D 110.9(8)
C4D C5D C12D 104.6(8)
C9D C5D C12D 107.8(10)
C12C C5C C9C 103.0(6)
C12C C5C C6C 101.5(8)
C9C C5C C6C 125.8(8)
C12C C5C C4C 105.4(5)
C9C C5C C4C 113.5(6)
C6C C5C C4C 105.3(7)
O11 U6 O12 176.6(7)
O11 U6 O21 94.6(6)
O12 U6 O21 88.0(6)
O11 U6 O3D 87.3(6)
O12 U6 O3D 90.7(6)
O21 U6 O3D 165.4(7)
O11 U6 O22 96.8(6)
O12 U6 O22 86.6(6)
O21 U6 O22 38.0(5)
O3D U6 O22 127.3(7)
O11 U6 O2F 85.9(6)
O12 U6 O2F 90.7(6)
O21 U6 O2F 129.9(6)
O3D U6 O2F 64.7(6)
O22 U6 O2F 167.7(6)
O11 U6 O4D 92.0(6)
O12 U6 O4D 89.2(7)
O21 U6 O4D 110.4(6)
O3D U6 O4D 55.0(6)
O22 U6 O4D 72.3(6)
O2F U6 O4D 119.7(5)
O11 U6 O1F 90.5(6)
O12 U6 O1F 87.9(7)
O21 U6 O1F 77.4(6)
O3D U6 O1F 117.2(6)
O22 U6 O1F 115.3(6)
O2F U6 O1F 52.5(5)
O4D U6 O1F 171.6(6)
C9G O6G C13G 104.6(11)
C1D C6D C5D 117.8(12)
C9H O6H C13H 121.0(11)
C1H C6H C5H 112.8(10)
C1G C6G C5G 114.2(9)
C1B C6B C5B 120.4(10)
C9B O6B C13B 118.2(11)
C9D O6D C13D 110.2(10)
C1F C6F C5F 125.4(8)
C1A C6A C5A 114.6(9)
C1E C6E C5E 124.6(7)
C1C C6C C5C 108.1(9)
C9A O6A C13A 121.6(10)
C13F O6F C9F 127.7(11)
O13 U7 O14 173.8(9)
O13 U7 O23 92.3(8)
O14 U7 O23 91.8(7)
O13 U7 O24 94.5(9)
O14 U7 O24 91.5(7)
O23 U7 O24 36.8(5)
O13 U7 O4E 84.2(8)
O14 U7 O4E 92.5(6)
O23 U7 O4E 73.8(7)
O24 U7 O4E 110.5(6)
O13 U7 O4G 88.7(7)
O14 U7 O4G 94.2(6)
O23 U7 O4G 108.8(6)
O24 U7 O4G 72.1(6)
O4E U7 O4G 172.6(6)
O13 U7 O3G 85.9(7)
O14 U7 O3G 91.7(6)
O23 U7 O3G 160.1(6)
O24 U7 O3G 123.6(5)
O4E U7 O3G 125.6(6)
O4G U7 O3G 51.4(6)
O13 U7 O3E 83.2(8)
O14 U7 O3E 90.6(7)
O23 U7 O3E 124.8(6)
O24 U7 O3E 161.5(6)
O4E U7 O3E 51.0(6)
O4G U7 O3E 126.0(6)
O3G U7 O3E 74.7(6)
O2F C7F O1F 116.1(6)
O2F C7F C1F 133.2(5)
O1F C7F C1F 109.1(4)
O1G C7G O2G 118.3(5)
O1G C7G C1G 129.5(5)
O2G C7G C1G 111.6(4)
O1E C7E O2E 127.1(6)
O1E C7E C1E 121.4(6)
O2E C7E C1E 110.7(5)
O2H C7H O1H 111.8(8)
O2H C7H C1H 123.3(7)
O1H C7H C1H 124.6(9)
O1C C7C O2C 113.1(10)
O1C C7C C1C 124.4(9)
O2C C7C C1C 122.5(9)
O2D C7D O1D 132.4(8)
O2D C7D C1D 122.6(7)
O1D C7D C1D 104.7(7)
O2A C7A O1A 117.3(5)
O2A C7A C1A 123.3(4)
O1A C7A C1A 112.8(6)
O1B C7B O2B 128.7(7)
O1B C7B C1B 113.8(8)
O2B C7B C1B 116.8(10)
O16 U8 O15 177.5(8)
O16 U8 O24 91.2(7)
O15 U8 O24 91.1(7)
O16 U8 O23 90.3(6)
O15 U8 O23 90.9(7)
O24 U8 O23 36.8(4)
O16 U8 O4F 88.1(6)
O15 U8 O4F 90.2(6)
O24 U8 O4F 107.7(5)
O23 U8 O4F 70.8(6)
O16 U8 O4H 92.6(6)
O15 U8 O4H 89.0(6)
O24 U8 O4H 74.5(6)
O23 U8 O4H 111.4(5)
O4F U8 O4H 177.7(6)
O16 U8 O3H 93.1(6)
O15 U8 O3H 86.4(7)
O24 U8 O3H 126.6(5)
O23 U8 O3H 163.2(6)
O4F U8 O3H 125.7(6)
O4H U8 O3H 52.1(5)
O16 U8 O3F 91.9(7)
O15 U8 O3F 85.6(7)
O24 U8 O3F 160.5(5)
O23 U8 O3F 123.9(5)
O4F U8 O3F 53.2(5)
O4H U8 O3F 124.5(5)
O3H U8 O3F 72.5(5)
O4D C8D O3D 112.0(5)
O4D C8D C3D 122.3(6)
O3D C8D C3D 125.4(5)
O4E C8E O3E 121.5(7)
O4E C8E C3E 118.8(5)
O3E C8E C3E 119.5(4)
O3B C8B O4B 116.1(5)
O3B C8B C3B 122.2(5)
O4B C8B C3B 119.9(6)
O4H C8H O3H 115.8(4)
O4H C8H C3H 121.8(4)
O3H C8H C3H 121.8(5)
O4C C8C O3C 113.2(3)
O4C C8C C3C 138.0(4)
O3C C8C C3C 108.8(3)
O4G C8G O3G 114.7(6)
O4G C8G C3G 123.6(7)
O3G C8G C3G 120.4(5)
O4F C8F O3F 126.2(6)
O4F C8F C3F 121.6(5)
O3F C8F C3F 112.2(4)
O3A C8A O4A 123.4(8)
O3A C8A C3A 131.8(7)
O4A C8A C3A 104.8(8)
O5G C9G O6G 127.8(4)
O5G C9G C5G 123.5(4)
O6G C9G C5G 105.3(5)
O6A C9A C5A 120.0(5)
O6A C9A O5A 105.4(8)
C5A C9A O5A 125.0(7)
O5B C9B O6B 120.9(4)
O5B C9B C5B 135.2(3)
O6B C9B C5B 103.7(4)
O6D C9D O5D 127.8(2)
O6D C9D C5D 117.7(3)
O5D C9D C5D 113.4(3)
O5H C9H O6H 124.5(3)
O5H C9H C5H 118.5(4)
O6H C9H C5H 116.7(3)
O5F C9F O6F 106.1(5)
O5F C9F C5F 128.6(6)
O6F C9F C5F 116.3(6)
O6B C13B C14B 103.4(3)
O6D C13D C14D 95.6(6)
O6G C13G C14G 101.0(5)
O6F C13F C14F 102.3(7)
O6H C13H C14H 103.0(6)
O6A C13A C14A 101.7(5)
C21G C20G C22G 114.3(11)
C21G C20G C17G 110.1(9)
C22G C20G C17G 115.7(12)
C21G C20G C23G 109.9(14)
C22G C20G C23G 104.7(11)
C17G C20G C23G 101.1(10)
C17F C20F C23F 118.1(9)
C17F C20F C21F 98.1(11)
C23F C20F C21F 116.4(10)
C17F C20F C22F 108.5(10)
C23F C20F C22F 113.9(9)
C21F C20F C22F 99.2(10)
C21B C20B C22B 113.5(11)
C21B C20B C23B 111.9(12)
C22B C20B C23B 115.6(8)
C21B C20B C17B 109.1(9)
C22B C20B C17B 110.0(10)
C23B C20B C17B 95.0(9)
C23A C20A C22A 99.0(9)
C23A C20A C21A 120.5(11)
C22A C20A C21A 124.4(12)
C23A C20A C17A 101.7(11)
C22A C20A C17A 97.3(10)
C21A C20A C17A 109.6(9)
C21D C20D C22D 148.6(5)
C21D C20D C17D 95.8(5)
C22D C20D C17D 114.5(6)
C21D C20D C23D 93.5(8)
C22D C20D C23D 95.3(7)
C17D C20D C23D 87.7(5)
C21H C20H C23H 143.4(10)
C21H C20H C22H 87.9(8)
C23H C20H C22H 109.2(11)
C21H C20H C17H 107.1(9)
C23H C20H C17H 105.8(7)
C22H C20H C17H 87.2(7)
U5 O21 U6 125.7(7)
U7 O23 U8 130.8(7)
U8 O24 U7 133.1(8)
U1 O17 U2 127.3(8)
U5 O22 U6 122.0(8)
U1 O18 U2 121.6(6)
Cl2 C100 Cl3 109.6(4)
Cl2 C100 Cl1 108.3(4)
Cl3 C100 Cl1 108.5(4)
Cl4 C101 Cl6 110.1(5)
Cl4 C101 Cl5 109.2(4)
Cl6 C101 Cl5 109.4(4)
Cl8 C102 Cl7 109.5(5)
Cl8 C102 Cl9 109.4(5)
Cl7 C102 Cl9 109.2(4)
Cl10 C103 Cl12 108.9(4)
Cl10 C103 Cl11 108.4(5)
Cl12 C103 Cl11 108.9(4)
Cl13 C104 Cl14 107.4(4)
Cl13 C104 Cl15 110.9(5)
Cl14 C104 Cl15 107.3(4)
C103 Cl12 C1M 109.2(6)
C3 N1 C5 110.1(10)
C3 N1 C1 114.4(11)
C5 N1 C1 110.9(10)
C9 N2 C7 117.2(5)
C9 N2 C11 117.0(6)
C7 N2 C11 117.4(5)
C15 N3 C17 119.7(6)
C15 N3 C13 119.7(6)
C17 N3 C13 119.5(5)
C21 N4 C19 120.0(6)
C21 N4 C23 119.0(5)
C19 N4 C23 118.9(6)
C27 N5 C29 119.4(5)
C27 N5 C25 119.7(6)
C29 N5 C25 119.4(5)
C33 N6 C31 119.3(9)
C33 N6 C35 118.7(10)
C31 N6 C35 117.4(12)
C39 N7 C37 119.5(5)
C39 N7 C41 118.6(5)
C37 N7 C41 118.5(5)
C45 N8 C47 120.5(6)
C45 N8 C43 119.9(5)
C47 N8 C43 119.6(5)
C2 C1 N1 120.3(8)
N1 C3 C4 112.9(10)
N1 C5 C6 108.0(11)
N2 C7 C8 115.0(6)
N2 C9 C10 114.2(6)
N2 C11 C12 113.6(6)
N3 C13 C14 115.0(6)
N3 C15 C16 115.4(5)
N3 C17 C18 115.1(6)
N4 C19 C20 114.8(6)
N4 C21 C22 115.7(8)
N4 C23 C24 114.7(6)
N5 C25 C26 116.0(6)
N5 C27 C28 115.9(6)
N5 C29 C30 115.0(6)
N6 C31 C32 114.4(12)
N6 C33 C34 115.4(7)
N6 C35 C36 113.4(10)
N7 C37 C38 115.5(6)
N7 C39 C40 115.3(6)
N7 C41 C42 114.6(6)
N8 C43 C44 115.0(6)
N8 C45 C46 108.5(10)
N8 C47 C48 115.6(6)

loop_
_geom_bond_atom_site_label_1
_geom_bond_atom_site_label_2
_geom_bond_distance
C14A C15A 1.39
C14A C19A 1.39
C14A C13A 1.69(4)
C15A C16A 1.39
C16A C17A 1.39
C17A C18A 1.39
C17A C20A 1.67(6)
C18A C19A 1.39
C14B C19B 1.39
C14B C15B 1.39
C14B C13B 1.55(4)
C15B C16B 1.39
C16B C17B 1.39
C17B C18B 1.39
C17B C20B 1.75(3)
C18B C19B 1.39
C14D C15D 1.39
C14D C19D 1.39
C14D C13D 1.72(5)
C15D C16D 1.39
C16D C17D 1.39
C17D C18D 1.39
C17D C20D 1.71(4)
C18D C19D 1.39
C14F C19F 1.39
C14F C15F 1.39
C14F C13F 1.52(4)
C15F C16F 1.39
C16F C17F 1.39
C17F C18F 1.39(3)
C17F C20F 1.51(6)
C18F C19F 1.39
C14G C19G 1.39
C14G C15G 1.39
C14G C13G 1.58(5)
C15G C16G 1.39
C16G C17G 1.39
C17G C18G 1.39
C17G C20G 1.61(6)
C18G C19G 1.39
C14H C19H 1.39
C14H C15H 1.39
C14H C13H 1.63(6)
C15H C16H 1.39
C16H C17H 1.39
C17H C18H 1.39
C17H C20H 1.83(5)
C18H C19H 1.39
O5E C9E 1.15
O6E C13E 1.53
O6E C9E 1.62
C9E C5E 1.51(6)
C13E C14E 1.58
C20E C21E 1.38
C20E C22E 1.55
C20E C17E 1.66
C20E C23E 1.97
C14E C19E 1.39
C14E C15E 1.39
C15E C16E 1.39
C16E C17E 1.39
C17E C18E 1.39
C18E C19E 1.39
O5C C9C 1.32
O6C C9C 1.38
O6C C13C 1.39
C9C C5C 1.57(4)
C12C C5C 1.52(6)
C13C C14C 1.56
C14C C19C 1.39
C14C C15C 1.39
C15C C16C 1.39
C16C C17C 1.39
C17C C18C 1.39
C17C C20C 1.59
C18C C19C 1.39
C20C C23C 1.56
C20C C22C 1.57
C20C C21C 1.57
U1 O1 1.74(6)
U1 O2 1.77(5)
U1 O17 2.31(8)
U1 O18 2.36(5)
U1 O1A 2.43(6)
U1 O1G 2.44(5)
U1 O2G 2.45(6)
U1 O2A 2.51(6)
U1 C7G 2.83(4)
U1 C7A 2.85(3)
O2F C7F 1.14(3)
O2F U6 2.44(5)
O1F C7F 1.43(3)
O1F U6 2.49(5)
O1B C7B 1.23(3)
O1B U4 2.51(4)
O1D C7D 1.35(5)
O1D U4 2.61(6)
O1A C7A 1.30(7)
O1H C7H 1.32(7)
O1H U2 2.47(6)
O1G C7G 1.12(5)
O1E C7E 1.20(7)
O1E U5 2.48(6)
C1G C7G 1.50(5)
C1G C6G 1.49(5)
C1G C10G 1.51(5)
C1G C2G 1.72(6)
O1C C7C 1.22(7)
O1C U3 2.44(4)
C1D C6D 1.44(5)
C1D C10D 1.60(5)
C1D C7D 1.64(5)
C1D C2D 1.75(7)
C1B C2B 1.54(7)
C1B C6B 1.56(7)
C1B C10B 1.59(6)
C1B C7B 1.66(6)
C1H C7H 1.47(6)
C1H C6H 1.58(6)
C1H C2H 1.58(5)
C1H C10H 1.61(5)
C1C C6C 1.50(7)
C1C C7C 1.56(7)
C1C C2C 1.62(7)
C1C C10C 1.75(8)
C1E C6E 1.49(7)
C1E C2E 1.50(7)
C1E C7E 1.66(7)
C1E C10E 1.70(8)
C1F C6F 1.43(7)
C1F C7F 1.48(8)
C1F C10F 1.56(6)
C1F C2F 1.69(6)
C1A C2A 1.48(7)
C1A C6A 1.50(6)
C1A C7A 1.56(6)
C1A C10A 1.61(5)
U2 O4 1.77(4)
U2 O3 1.78(3)
U2 O17 2.31(3)
U2 O18 2.38(3)
U2 O2H 2.40(3)
U2 O4B 2.42(3)
U2 O3B 2.48(4)
U2 C8B 2.84(4)
U2 C7H 2.91(5)
O2A C7A 1.17(4)
O2D C7D 1.15(4)
O2D U4 2.53(3)
O2B C7B 1.28(3)
O2B U4 2.53(3)
O2H C7H 1.26(4)
O2G C7G 1.36(4)
O2E C7E 1.30(4)
O2E U5 2.51(3)
O2C C7C 1.30(4)
O2C U3 2.40(3)
C2E C3E 1.69(5)
C2C C3C 1.84(5)
C2D C3D 1.45(6)
C2G C3G 1.54(6)
C2F C3F 1.72(7)
C2H C3H 1.61(6)
C2A C3A 1.52(6)
C2B C3B 1.57(6)
U3 O6 1.79(4)
U3 O5 1.81(4)
U3 O20 2.32(3)
U3 O19 2.34(3)
U3 O3A 2.41(3)
U3 O4A 2.47(3)
U3 C8A 2.75(4)
U3 C7C 2.87(4)
O3D C8D 1.35(6)
O3D U6 2.34(3)
O3C C8C 1.32(4)
O3C U5 2.49(3)
O3H C8H 1.34(4)
O3H U8 2.49(3)
O3F C8F 1.28(4)
O3F U8 2.55(3)
O3G C8G 1.32(6)
O3G U7 2.55(3)
O3A C8A 1.02(4)
O3B C8B 1.25(5)
C3G C11G 1.45(6)
C3G C8G 1.49(7)
C3G C4G 1.68(6)
C3H C8H 1.50(6)
C3H C4H 1.52(6)
C3H C11H 1.60(7)
C3D C4D 1.46(7)
C3D C8D 1.46(6)
C3D C11D 1.61(6)
C3C C4C 1.44(7)
C3C C8C 1.50(6)
C3C C11C 1.57(7)
O3E C8E 1.27(6)
O3E U7 2.58(3)
C3B C8B 1.55(6)
C3B C4B 1.60(7)
C3B C11B 1.71(6)
C3A C11A 1.55(6)
C3A C4A 1.60(6)
C3A C8A 1.74(7)
C3F C4F 1.44(8)
C3F C8F 1.62(7)
C3F C11F 1.67(8)
C3E C8E 1.42(7)
C3E C11E 1.42(7)
C3E C4E 1.66(8)
U4 O7 1.78(3)
U4 O8 1.82(3)
U4 O20 2.35(3)
U4 O19 2.35(3)
U4 C7B 2.77(4)
U4 C7D 2.80(4)
O4G C8G 1.25(6)
O4G U7 2.45(3)
O4F C8F 1.22(5)
O4F U8 2.42(3)
O4D C8D 1.34(5)
O4D U6 2.48(3)
O4C C8C 1.24(5)
O4C U5 2.45(3)
O4B C8B 1.31(5)
O4E C8E 1.22(6)
O4E U7 2.44(3)
O4H C8H 1.22(5)
O4H U8 2.46(3)
C4G C5G 1.62(6)
O4A C8A 1.47(6)
C4C C5C 1.64(6)
C4H C5H 1.65(5)
C4B C5B 1.63(7)
C4E C5E 1.73(8)
C4A C5A 1.59(6)
C4D C5D 1.60(6)
C4F C5F 1.60(8)
U5 O9 1.83(4)
U5 O10 1.83(4)
U5 O21 2.31(3)
U5 O22 2.35(3)
U5 C7E 2.78(6)
U5 C8C 2.93(5)
O5G C9G 1.13(5)
C5G C9G 1.55(7)
C5G C12G 1.59(8)
C5G C6G 1.66(6)
C5H C12H 1.48(6)
C5H C9H 1.63(7)
C5H C6H 1.63(7)
O5H C9H 1.21(6)
O5B C9B 1.11(6)
O5A C9A 1.33(6)
C5F C12F 1.54(7)
C5F C6F 1.55(7)
C5F C9F 1.57(8)
C5B C12B 1.51(7)
C5B C9B 1.55(8)
C5B C6B 1.58(7)
C5E C12E 1.52(6)
C5E C6E 1.61(7)
C5A C9A 1.32(7)
C5A C6A 1.55(8)
C5A C12A 1.66(7)
C5D C6D 1.53(6)
C5D C9D 1.60(8)
C5D C12D 1.80(7)
O5D C9D 1.33(7)
O5F C9F 1.34(8)
C5C C6C 1.64(6)
U6 O11 1.79(3)
U6 O12 1.80(4)
U6 O21 2.33(4)
U6 O22 2.37(3)
U6 C7F 2.88(7)
U6 C8D 2.89(5)
O6G C9G 1.38(6)
O6G C13G 1.54(7)
O6H C9H 1.22(5)
O6H C13H 1.47(7)
O6B C9B 1.41(6)
O6B C13B 1.48(6)
O6D C9D 1.16(6)
O6D C13D 1.54(7)
O6A C9A 1.29(6)
O6A C13A 1.37(8)
O6F C13F 1.49(9)
O6F C9F 1.52(8)
U7 O13 1.64(6)
U7 O14 1.77(4)
U7 O23 2.30(4)
U7 O24 2.31(3)
U7 C8E 2.85(5)
U7 C8G 2.92(6)
U8 O16 1.79(4)
U8 O15 1.84(3)
U8 O24 2.27(3)
U8 O23 2.33(3)
U8 C8F 2.78(6)
U8 C8H 2.90(5)
O19 O20 1.50(4)
C20G C21G 1.55(8)
C20G C22G 1.57(7)
C20G C23G 1.79(8)
C20F C23F 1.60(7)
C20F C21F 1.66(7)
C20F C22F 1.77(8)
C20B C21B 1.54(8)
C20B C22B 1.59(9)
C20B C23B 1.74(8)
C20A C23A 1.36(8)
C20A C22A 1.50(7)
C20A C21A 1.54(8)
C20D C21D 1.39(9)
C20D C22D 1.44(9)
C20D C23D 1.83(9)
C20H C21H 1.41(8)
C20H C23H 1.50(8)
C20H C22H 1.69(8)
O21 O22 1.53(5)
O23 O24 1.45(4)
O17 O18 1.42(4)
C100 Cl2 1.74(6)
C100 Cl3 1.74(6)
C100 Cl1 1.75(6)
C101 Cl4 1.74(6)
C101 Cl6 1.74(6)
C101 Cl5 1.74(6)
C102 Cl8 1.74(6)
C102 Cl7 1.74(6)
C102 Cl9 1.74(6)
C103 Cl10 1.74(6)
C103 Cl12 1.74(6)
C103 Cl11 1.74(6)
C104 Cl13 1.75(6)
C104 Cl14 1.75(6)
C104 Cl15 1.75(6)
N1 C3 1.48(7)
N1 C5 1.50(6)
N1 C1 1.54(7)
N2 C9 1.45(6)
N2 C7 1.45(5)
N2 C11 1.46(5)
N3 C15 1.44(6)
N3 C17 1.44(5)
N3 C13 1.44(5)
N4 C21 1.44(6)
N4 C19 1.44(6)
N4 C23 1.45(6)
N5 C27 1.44(5)
N5 C29 1.44(5)
N5 C25 1.44(5)
N6 C33 1.44(7)
N6 C31 1.46(4)
N6 C35 1.47(4)
N7 C39 1.44(5)
N7 C37 1.44(6)
N7 C41 1.45(5)
N8 C45 1.44(6)
N8 C47 1.44(5)
N8 C43 1.44(5)
C1 C2 1.42(5)
C3 C4 1.52(8)
C5 C6 1.55(7)
C7 C8 1.52(6)
C9 C10 1.52(6)
C11 C12 1.53(6)
C13 C14 1.52(6)
C15 C16 1.52(6)
C17 C18 1.52(7)
C19 C20 1.52(6)
C21 C22 1.52(4)
C23 C24 1.52(6)
C25 C26 1.52(6)
C27 C28 1.51(6)
C29 C30 1.52(6)
C31 C32 1.52(9)
C33 C34 1.53(9)
C35 C36 1.54(5)
C37 C38 1.52(6)
C39 C40 1.52(6)
C41 C42 1.52(6)
C43 C44 1.52(7)
C45 C46 1.99(6)
C47 C48 1.52(6)
C1M C2M 1.44(4)
C3M C4M 1.63(6)
C5M C6M 1.43(6)
C7M C8M 1.18(8)
C9M C10M 1.64(8)
C11M C12M 1.40
